data_7011598
loop_
_publ_author_name
'Bendahl, Lars'
'Hammersh\/oi, Anders'
'Jensen, Dan Kj&#x00E6;rgaard'
'Larsen, Sine'
'Riisager, Anders'
'Sargeson, Alan M.'
'S\/orensen, Henning Osholm'

_publ_section_title
;
 Metal complex amino acid synthons: syntheses, structures and
 stereoselective reactions of (iminoacetato)cobalt(iii) complexes
;
_journal_issue 15
_journal_name_full 'Journal of the Chemical Society, Dalton Transactions'
_journal_page_first 3054
_journal_paper_doi 10.1039/b202090d
_journal_year 2002
_chemical_formula_moiety 'C6 H18 Co N5 O2, 2Br, H2O'
_chemical_formula_sum 'C6 H20 Br2 Co N5 O3'
_chemical_formula_weight 429.02
_chemical_name_systematic
; 
LAMBDA(+)578-[(en)2Co(O2CCH=NH)]Br2,H2O
;
_space_group_IT_number 19
_symmetry_cell_setting orthorhombic
_symmetry_space_group_name_Hall 'P 2ac 2ab'
_symmetry_space_group_name_H-M 'P 21 21 21'
_atom_sites_solution_hydrogens difmap
_atom_sites_solution_primary direct
_atom_sites_solution_secondary difmap
_audit_creation_method 'SHELXL-97 and manual editing'
_cell_angle_alpha 90.00
_cell_angle_beta 90.00
_cell_angle_gamma 90.00
_cell_formula_units_Z 4
_cell_length_a 8.1300(2)
_cell_length_b 8.3730(3)
_cell_length_c 20.9660(6)
_cell_measurement_reflns_used 172
_cell_measurement_temperature 122(1)
_cell_measurement_theta_max 23.9
_cell_measurement_theta_min 3.2
_cell_volume 1427.21(7)
_computing_cell_refinement 'DIRAX (Duisenberg, 1992)'
_computing_data_collection 'COLLECT (Nonius, 1999)'
_computing_data_reduction 'EvalCCD (Duisenberg, 1998)'
_computing_molecular_graphics 'Ortep II (Johnson, 1976)'
_computing_structure_refinement 'SHELXL-97 (Sheldrick, 1997)'
_computing_structure_solution 'SIR97 (Altomare, 1999)'
_diffrn_ambient_temperature 122(1)
_diffrn_measured_fraction_theta_full 0.997
_diffrn_measured_fraction_theta_max 0.997
_diffrn_measurement_device_type 'Nonius KappaCCD'
_diffrn_measurement_method '\q and \f scans'
_diffrn_radiation_monochromator graphite
_diffrn_radiation_source 'fine-focus sealed tube'
_diffrn_radiation_type MoK\a
_diffrn_radiation_wavelength 0.71073
_diffrn_reflns_av_R_equivalents 0.0445
_diffrn_reflns_av_sigmaI/netI 0.0250
_diffrn_reflns_limit_h_max 12
_diffrn_reflns_limit_h_min -13
_diffrn_reflns_limit_k_max 13
_diffrn_reflns_limit_k_min -13
_diffrn_reflns_limit_l_max 33
_diffrn_reflns_limit_l_min -32
_diffrn_reflns_number 30189
_diffrn_reflns_theta_full 35.01
_diffrn_reflns_theta_max 35.01
_diffrn_reflns_theta_min 2.62
_exptl_absorpt_coefficient_mu 6.807
_exptl_absorpt_correction_T_max 0.579
_exptl_absorpt_correction_T_min 0.167
_exptl_absorpt_correction_type integration
_exptl_absorpt_process_details
;
Gaussian integration (Coppens, 1970)
;
_exptl_crystal_colour red
_exptl_crystal_density_diffrn 1.997
_exptl_crystal_density_method 'not measured'
_exptl_crystal_description plate
_exptl_crystal_F_000 848
_exptl_crystal_size_max 0.34
_exptl_crystal_size_mid 0.23
_exptl_crystal_size_min 0.14
_refine_diff_density_max 2.124
_refine_diff_density_min -1.299
_refine_diff_density_rms 0.212
_refine_ls_abs_structure_details 'Flack H D (1983), Acta Cryst. A39, 876-881'
_refine_ls_abs_structure_Flack 0.032(14)
_refine_ls_extinction_method none
_refine_ls_goodness_of_fit_ref 1.280
_refine_ls_hydrogen_treatment mixed
_refine_ls_matrix_type full
_refine_ls_number_parameters 208
_refine_ls_number_reflns 6211
_refine_ls_number_restraints 58
_refine_ls_restrained_S_all 1.274
_refine_ls_R_factor_all 0.0479
_refine_ls_R_factor_gt 0.0436
_refine_ls_shift/su_max 0.001
_refine_ls_shift/su_mean 0.000
_refine_ls_structure_factor_coef Fsqd
_refine_ls_weighting_details 'calc w=1/[\s^2^(Fo^2^)+(0.0184P)^2^+10.0960P] where P=(Fo^2^+2Fc^2^)/3'
_refine_ls_weighting_scheme calc
_refine_ls_wR_factor_gt 0.1114
_refine_ls_wR_factor_ref 0.1149
_reflns_number_gt 5893
_reflns_number_total 6211
_reflns_threshold_expression >2sigma(I)
_cod_data_source_file b202090d.txt
_cod_data_source_block 9
_cod_database_code 7011598

loop_
_symmetry_equiv_pos_as_xyz
'x, y, z'
'-x+1/2, -y, z+1/2'
'x+1/2, -y+1/2, -z'
'-x, y+1/2, -z+1/2'

loop_
_atom_site_label
_atom_site_type_symbol
_atom_site_fract_x
_atom_site_fract_y
_atom_site_fract_z
_atom_site_U_iso_or_equiv
_atom_site_adp_type
_atom_site_occupancy
_atom_site_symmetry_multiplicity
_atom_site_calc_flag
_atom_site_refinement_flags
_atom_site_disorder_assembly
_atom_site_disorder_group
Co Co -0.18325(7) -0.03792(7) -0.84650(3) 0.00916(9) Uani 1 1 d . . .
N11 N -0.3018(5) -0.1368(4) -0.91686(17) 0.0115(5) Uani 1 1 d D . .
H11D H -0.298(9) -0.070(6) -0.951(2) 0.014 Uiso 1 1 d D . .
H11E H -0.400(5) -0.164(8) -0.899(3) 0.014 Uiso 1 1 d D . .
C11 C -0.2130(6) -0.2860(6) -0.9351(2) 0.0171(8) Uani 1 1 d D . .
H11A H -0.239(9) -0.330(9) -0.9799(19) 0.021 Uiso 1 1 d D . .
H11B H -0.247(9) -0.378(6) -0.905(3) 0.021 Uiso 1 1 d D . .
C12 C -0.0305(6) -0.2472(6) -0.9344(2) 0.0188(9) Uani 1 1 d D . .
H12A H 0.038(8) -0.350(6) -0.939(3) 0.023 Uiso 1 1 d D . .
H12B H 0.013(9) -0.180(8) -0.972(3) 0.023 Uiso 1 1 d D . .
N12 N 0.0049(5) -0.1688(5) -0.87247(19) 0.0144(6) Uani 1 1 d D . .
H12D H 0.018(9) -0.237(7) -0.839(2) 0.017 Uiso 1 1 d D . .
H12E H 0.097(6) -0.109(7) -0.876(3) 0.017 Uiso 1 1 d D . .
N21 N -0.1150(5) 0.1412(5) -0.89999(19) 0.0132(6) Uani 1 1 d D . .
H21D H -0.071(8) 0.101(8) -0.936(2) 0.016 Uiso 1 1 d D . .
H21E H -0.013(5) 0.153(9) -0.884(3) 0.016 Uiso 1 1 d D . .
C21 C -0.2509(6) 0.2576(6) -0.9050(2) 0.0168(8) Uani 1 1 d D . .
H21A H -0.324(8) 0.210(8) -0.940(3) 0.020 Uiso 1 1 d D . .
H21B H -0.215(9) 0.366(5) -0.922(3) 0.020 Uiso 1 1 d D . .
C22 C -0.3361(6) 0.2647(5) -0.8406(2) 0.0180(8) Uani 1 1 d D . .
H22A H -0.248(7) 0.309(8) -0.810(3) 0.022 Uiso 1 1 d D . .
H22B H -0.434(6) 0.337(8) -0.851(3) 0.022 Uiso 1 1 d D . .
N22 N -0.3701(5) 0.0963(5) -0.82271(18) 0.0138(6) Uani 1 1 d D . .
H22D H -0.394(9) 0.101(9) -0.7803(15) 0.017 Uiso 1 1 d D . .
H22E H -0.465(6) 0.047(8) -0.835(3) 0.017 Uiso 1 1 d D . .
O1 O -0.0571(4) 0.0448(4) -0.77639(16) 0.0141(6) Uani 1 1 d . . .
C1 C -0.0679(5) -0.0384(6) -0.7242(2) 0.0133(7) Uani 1 1 d . . .
O2 O 0.0090(5) -0.0146(5) -0.67568(17) 0.0193(7) Uani 1 1 d . . .
C2 C -0.1913(6) -0.1735(5) -0.7292(2) 0.0139(7) Uani 1 1 d D . .
H2 H -0.194(10) -0.225(7) -0.6878(15) 0.017 Uiso 1 1 d D . .
N1 N -0.2514(5) -0.1932(5) -0.78561(19) 0.0157(7) Uani 1 1 d D . .
H1 H -0.324(7) -0.277(6) -0.786(3) 0.019 Uiso 1 1 d D . .
O3 O -0.1968(6) 0.0394(5) -1.03218(18) 0.0261(8) Uani 1 1 d . . .
Br1 Br -0.39991(6) 0.15597(6) -0.66313(2) 0.01624(9) Uani 1 1 d . . .
Br2 Br -0.30367(6) 0.58612(5) -0.57569(2) 0.01576(9) Uani 1 1 d . . .

loop_
_atom_site_aniso_label
_atom_site_aniso_U_11
_atom_site_aniso_U_22
_atom_site_aniso_U_33
_atom_site_aniso_U_23
_atom_site_aniso_U_13
_atom_site_aniso_U_12
Co 0.0082(2) 0.0100(2) 0.0093(2) 0.00072(17) -0.00102(18) -0.00128(18)
N11 0.0124(14) 0.0100(13) 0.0122(13) 0.0004(11) -0.0036(12) 0.0021(12)
C11 0.019(2) 0.0139(17) 0.0189(19) -0.0024(14) -0.0029(15) 0.0031(15)
C12 0.018(2) 0.019(2) 0.020(2) -0.0023(16) 0.0028(16) 0.0046(16)
N12 0.0132(15) 0.0151(16) 0.0149(15) 0.0000(13) -0.0030(12) 0.0025(13)
N21 0.0115(15) 0.0119(14) 0.0161(15) 0.0025(12) 0.0003(12) -0.0012(12)
C21 0.0191(19) 0.0131(17) 0.0183(19) 0.0041(15) -0.0032(16) 0.0048(15)
C22 0.022(2) 0.0124(17) 0.0200(19) -0.0028(15) 0.0018(17) 0.0042(15)
N22 0.0117(14) 0.0180(16) 0.0118(14) -0.0046(13) 0.0006(11) -0.0002(13)
O1 0.0139(13) 0.0137(13) 0.0148(13) 0.0022(11) -0.0048(11) -0.0036(11)
C1 0.0141(17) 0.0128(16) 0.0131(16) -0.0008(14) -0.0036(13) 0.0018(14)
O2 0.0167(15) 0.0255(18) 0.0157(15) -0.0054(13) -0.0084(12) 0.0052(13)
C2 0.0139(16) 0.0137(16) 0.0143(16) 0.0023(13) -0.0029(15) -0.0004(15)
N1 0.0156(16) 0.0181(17) 0.0135(15) 0.0035(13) -0.0021(13) -0.0048(13)
O3 0.041(2) 0.0205(16) 0.0169(15) -0.0051(13) 0.0045(17) -0.0009(18)
Br1 0.01342(17) 0.02134(19) 0.01395(17) -0.00170(16) -0.00154(15) 0.00405(16)
Br2 0.01385(17) 0.01532(17) 0.01810(18) -0.00143(15) -0.00299(16) 0.00139(15)

loop_
_atom_type_symbol
_atom_type_description
_atom_type_scat_dispersion_real
_atom_type_scat_dispersion_imag
_atom_type_scat_source
Co Co 0.3494 0.9721 'International Tables Vol C Tables 4.2.6.8 and 6.1.1.4'
C C 0.0033 0.0016 'International Tables Vol C Tables 4.2.6.8 and 6.1.1.4'
H H 0.0000 0.0000 'International Tables Vol C Tables 4.2.6.8 and 6.1.1.4'
N N 0.0061 0.0033 'International Tables Vol C Tables 4.2.6.8 and 6.1.1.4'
O O 0.0106 0.0060 'International Tables Vol C Tables 4.2.6.8 and 6.1.1.4'
Br Br -0.2901 2.4595 'International Tables Vol C Tables 4.2.6.8 and 6.1.1.4'

loop_
_geom_angle_atom_site_label_1
_geom_angle_atom_site_label_2
_geom_angle_atom_site_label_3
_geom_angle
_geom_angle_site_symmetry_1
_geom_angle_site_symmetry_3
_geom_angle_publ_flag
N1 Co O1 83.59(16) . . ?
N1 Co N11 94.22(17) . . ?
O1 Co N11 175.64(15) . . ?
N1 Co N21 172.62(18) . . ?
O1 Co N21 90.62(16) . . ?
N11 Co N21 91.85(16) . . ?
N1 Co N22 89.74(18) . . ?
O1 Co N22 90.72(16) . . ?
N11 Co N22 93.04(16) . . ?
N21 Co N22 85.74(17) . . ?
N1 Co N12 91.80(19) . . ?
O1 Co N12 89.85(16) . . ?
N11 Co N12 86.44(16) . . ?
N21 Co N12 92.77(17) . . ?
N22 Co N12 178.41(18) . . ?
C11 N11 Co 108.1(3) . . ?
C11 N11 H11D 107(4) . . ?
Co N11 H11D 109(4) . . ?
C11 N11 H11E 109(5) . . ?
Co N11 H11E 103(4) . . ?
H11D N11 H11E 120(6) . . ?
N11 C11 C12 106.9(4) . . ?
N11 C11 H11A 116(4) . . ?
C12 C11 H11A 106(4) . . ?
N11 C11 H11B 109(4) . . ?
C12 C11 H11B 115(4) . . ?
H11A C11 H11B 104(6) . . ?
N12 C12 C11 107.0(4) . . ?
N12 C12 H12A 110(4) . . ?
C11 C12 H12A 110(4) . . ?
N12 C12 H12B 111(4) . . ?
C11 C12 H12B 117(4) . . ?
H12A C12 H12B 102(6) . . ?
C12 N12 Co 109.8(3) . . ?
C12 N12 H12D 115(5) . . ?
Co N12 H12D 103(5) . . ?
C12 N12 H12E 109(4) . . ?
Co N12 H12E 111(5) . . ?
H12D N12 H12E 108(6) . . ?
C21 N21 Co 109.6(3) . . ?
C21 N21 H21D 119(4) . . ?
Co N21 H21D 108(5) . . ?
C21 N21 H21E 130(5) . . ?
Co N21 H21E 97(5) . . ?
H21D N21 H21E 90(6) . . ?
N21 C21 C22 107.7(4) . . ?
N21 C21 H21A 103(4) . . ?
C22 C21 H21A 113(4) . . ?
N21 C21 H21B 113(4) . . ?
C22 C21 H21B 115(4) . . ?
H21A C21 H21B 105(6) . . ?
N22 C22 C21 105.8(4) . . ?
N22 C22 H22A 109(4) . . ?
C21 C22 H22A 104(4) . . ?
N22 C22 H22B 118(4) . . ?
C21 C22 H22B 101(4) . . ?
H22A C22 H22B 117(6) . . ?
C22 N22 Co 109.7(3) . . ?
C22 N22 H22D 104(5) . . ?
Co N22 H22D 116(5) . . ?
C22 N22 H22E 121(5) . . ?
Co N22 H22E 109(4) . . ?
H22D N22 H22E 97(6) . . ?
C1 O1 Co 114.5(3) . . ?
O2 C1 O1 125.8(5) . . ?
O2 C1 C2 121.4(4) . . ?
O1 C1 C2 112.8(4) . . ?
N1 C2 C1 114.1(4) . . ?
N1 C2 H2 139(4) . . ?
C1 C2 H2 107(4) . . ?
C2 N1 Co 114.7(3) . . ?
C2 N1 H1 111(4) . . ?
Co N1 H1 134(4) . . ?

loop_
_geom_bond_atom_site_label_1
_geom_bond_atom_site_label_2
_geom_bond_distance
_geom_bond_site_symmetry_2
_geom_bond_publ_flag
Co N1 1.904(4) . ?
Co O1 1.921(3) . ?
Co N11 1.947(4) . ?
Co N21 1.954(4) . ?
Co N22 1.954(4) . ?
Co N12 1.959(4) . ?
N11 C11 1.493(6) . ?
N11 H11D 0.91(3) . ?
N11 H11E 0.91(3) . ?
C11 C12 1.519(7) . ?
C11 H11A 1.03(3) . ?
C11 H11B 1.03(3) . ?
C12 N12 1.483(7) . ?
C12 H12A 1.03(3) . ?
C12 H12B 1.03(3) . ?
N12 H12D 0.91(3) . ?
N12 H12E 0.90(3) . ?
N21 C21 1.477(6) . ?
N21 H21D 0.91(3) . ?
N21 H21E 0.90(3) . ?
C21 C22 1.519(7) . ?
C21 H21A 1.03(3) . ?
C21 H21B 1.02(3) . ?
C22 N22 1.485(7) . ?
C22 H22A 1.03(3) . ?
C22 H22B 1.03(3) . ?
N22 H22D 0.91(3) . ?
N22 H22E 0.91(3) . ?
O1 C1 1.299(5) . ?
C1 O2 1.211(5) . ?
C1 C2 1.516(6) . ?
C2 N1 1.291(6) . ?
C2 H2 0.968(10) . ?
N1 H1 0.914(10) . ?

loop_
_geom_torsion_atom_site_label_1
_geom_torsion_atom_site_label_2
_geom_torsion_atom_site_label_3
_geom_torsion_atom_site_label_4
_geom_torsion
_geom_torsion_site_symmetry_1
_geom_torsion_site_symmetry_2
_geom_torsion_site_symmetry_3
_geom_torsion_site_symmetry_4
_geom_torsion_publ_flag
N1 Co N11 C11 -72.7(3) . . . . ?
O1 Co N11 C11 -13(2) . . . . ?
N21 Co N11 C11 111.5(3) . . . . ?
N22 Co N11 C11 -162.7(3) . . . . ?
N12 Co N11 C11 18.8(3) . . . . ?
Co N11 C11 C12 -42.4(4) . . . . ?
N11 C11 C12 N12 50.2(5) . . . . ?
C11 C12 N12 Co -34.7(5) . . . . ?
N1 Co N12 C12 103.4(3) . . . . ?
O1 Co N12 C12 -173.0(3) . . . . ?
N11 Co N12 C12 9.3(3) . . . . ?
N21 Co N12 C12 -82.4(3) . . . . ?
N22 Co N12 C12 -62(6) . . . . ?
N1 Co N21 C21 -64.7(15) . . . . ?
O1 Co N21 C21 -103.0(3) . . . . ?
N11 Co N21 C21 80.6(3) . . . . ?
N22 Co N21 C21 -12.3(3) . . . . ?
N12 Co N21 C21 167.1(3) . . . . ?
Co N21 C21 C22 37.5(4) . . . . ?
N21 C21 C22 N22 -50.1(5) . . . . ?
C21 C22 N22 Co 39.8(4) . . . . ?
N1 Co N22 C22 158.0(3) . . . . ?
O1 Co N22 C22 74.4(3) . . . . ?
N11 Co N22 C22 -107.8(3) . . . . ?
N21 Co N22 C22 -16.1(3) . . . . ?
N12 Co N22 C22 -37(6) . . . . ?
N1 Co O1 C1 2.6(3) . . . . ?
N11 Co O1 C1 -57(2) . . . . ?
N21 Co O1 C1 178.0(3) . . . . ?
N22 Co O1 C1 92.2(3) . . . . ?
N12 Co O1 C1 -89.2(3) . . . . ?
Co O1 C1 O2 174.9(4) . . . . ?
Co O1 C1 C2 -5.5(5) . . . . ?
O2 C1 C2 N1 -173.6(5) . . . . ?
O1 C1 C2 N1 6.7(6) . . . . ?
C1 C2 N1 Co -4.7(5) . . . . ?
O1 Co N1 C2 1.5(4) . . . . ?
N11 Co N1 C2 177.7(4) . . . . ?
N21 Co N1 C2 -37.1(16) . . . . ?
N22 Co N1 C2 -89.3(4) . . . . ?
N12 Co N1 C2 91.1(4) . . . . ?
